data_7043675
loop_
_publ_author_name
'Skoch, Karel'
'Cisarova, Ivana'
'Schulz, Jiri'
'Siemeling, Ulrich'
'Stepnicka, Petr'

_publ_section_title
;
 Synthesis and characterization of
 1'-(diphenylphosphino)-1-isocyanoferrocene, an organometallic ligand
 combining two different soft donor moieties, and its Group 11 metal
 complexes
;
_journal_name_full 'Dalton Trans.'
_journal_paper_doi 10.1039/C7DT02336G
_journal_year 2017
_chemical_formula_moiety 'C23 H18 Au Cl Fe N P'
_chemical_formula_sum 'C23 H18 Au Cl Fe N P'
_chemical_formula_weight 627.62
_chemical_name_systematic
; 
 ? 
;
_space_group_crystal_system monoclinic
_space_group_IT_number 14
_space_group_name_Hall '-P 2ybc'
_space_group_name_H-M_alt 'P 1 21/c 1'
_symmetry_space_group_name_Hall '-P 2ybc'
_symmetry_space_group_name_H-M 'P 1 21/c 1'
_atom_sites_solution_hydrogens geom
_atom_sites_solution_primary direct
_atom_sites_solution_secondary difmap
_audit_creation_method SHELXL-97
_audit_update_record
;
2017-06-26 deposited with the CCDC.
2017-07-17 downloaded from the CCDC.
;
_cell_angle_alpha 90.00
_cell_angle_beta 94.3304(6)
_cell_angle_gamma 90.00
_cell_formula_units_Z 4
_cell_length_a 8.45980(10)
_cell_length_b 18.9243(3)
_cell_length_c 12.8116(2)
_cell_measurement_reflns_used 7434
_cell_measurement_temperature 150(2)
_cell_measurement_theta_max 27.93
_cell_measurement_theta_min 2.64
_cell_volume 2045.23(5)
_computing_cell_refinement 'SAINT V8.34A (Bruker AXS Inc., 2013)'
_computing_data_collection 'Bruker Instrument Service v2015.3.1.0'
_computing_data_reduction 'SAINT V8.34A (Bruker AXS Inc., 2013)'
_computing_molecular_graphics 'PLATON (Spek, 2003)'
_computing_publication_material 'PLATON (Spek, 2003)'
_computing_structure_refinement 'SHELXL-97 (Sheldrick, 1997)'
_computing_structure_solution 'SHELXS-97 (Sheldrick, 1990)'
_diffrn_ambient_temperature 150(2)
_diffrn_measured_fraction_theta_full 1.000
_diffrn_measured_fraction_theta_max 1.000
_diffrn_measurement_device_type 'Bruker APEX-II CCD'
_diffrn_measurement_method '\f and \w scans'
_diffrn_radiation_monochromator graphite
_diffrn_radiation_source 'fine-focus sealed tube'
_diffrn_radiation_type MoK\a
_diffrn_radiation_wavelength 0.71073
_diffrn_reflns_av_R_equivalents 0.0280
_diffrn_reflns_av_sigmaI/netI 0.0272
_diffrn_reflns_limit_h_max 10
_diffrn_reflns_limit_h_min -10
_diffrn_reflns_limit_k_max 23
_diffrn_reflns_limit_k_min -24
_diffrn_reflns_limit_l_max 16
_diffrn_reflns_limit_l_min -16
_diffrn_reflns_number 16559
_diffrn_reflns_theta_full 27.50
_diffrn_reflns_theta_max 27.50
_diffrn_reflns_theta_min 1.92
_exptl_absorpt_coefficient_mu 8.092
_exptl_absorpt_correction_T_max 0.642
_exptl_absorpt_correction_T_min 0.175
_exptl_absorpt_correction_type numerical
_exptl_absorpt_process_details 'SADABS V2014/5 (Bruker AXS Inc.)'
_exptl_crystal_colour orange
_exptl_crystal_density_diffrn 2.038
_exptl_crystal_density_method 'not measured'
_exptl_crystal_description prism
_exptl_crystal_F_000 1200
_exptl_crystal_size_max 0.33
_exptl_crystal_size_mid 0.11
_exptl_crystal_size_min 0.06
_refine_diff_density_max 0.778
_refine_diff_density_min -0.407
_refine_diff_density_rms 0.095
_refine_ls_extinction_method none
_refine_ls_goodness_of_fit_ref 1.035
_refine_ls_hydrogen_treatment constr
_refine_ls_matrix_type full
_refine_ls_number_parameters 257
_refine_ls_number_reflns 4692
_refine_ls_number_restraints 0
_refine_ls_restrained_S_all 1.035
_refine_ls_R_factor_all 0.0258
_refine_ls_R_factor_gt 0.0193
_refine_ls_shift/su_max 0.001
_refine_ls_shift/su_mean 0.000
_refine_ls_structure_factor_coef Fsqd
_refine_ls_weighting_details 'calc w=1/[\s^2^(Fo^2^)+(0.0156P)^2^+0.4454P] where P=(Fo^2^+2Fc^2^)/3'
_refine_ls_weighting_scheme calc
_refine_ls_wR_factor_gt 0.0381
_refine_ls_wR_factor_ref 0.0399
_reflns_number_gt 4097
_reflns_number_total 4692
_reflns_threshold_expression >2sigma(I)
_cod_data_source_file c7dt02336g2.cif
_cod_data_source_block ks409
_cod_database_code 7043675

loop_
_symmetry_equiv_pos_as_xyz
'x, y, z'
'-x, y+1/2, -z+1/2'
'-x, -y, -z'
'x, -y-1/2, z-1/2'

loop_
_atom_site_label
_atom_site_type_symbol
_atom_site_fract_x
_atom_site_fract_y
_atom_site_fract_z
_atom_site_U_iso_or_equiv
_atom_site_adp_type
_atom_site_occupancy
_atom_site_symmetry_multiplicity
_atom_site_calc_flag
_atom_site_refinement_flags
Au1 Au 0.145670(12) 0.391448(6) 0.134804(8) 0.01938(4) Uani 0.9831(3) 1 d P
Au2 Au 0.0474(7) 0.3793(3) 0.1953(5) 0.01938(4) Uani 0.0169(3) 1 d P
Fe Fe 0.43405(4) 0.29476(2) 0.38566(3) 0.01816(9) Uani 1 1 d .
Cl Cl 0.00719(9) 0.33520(4) -0.00141(6) 0.03181(17) Uani 1 1 d .
P P 0.29520(8) 0.44550(4) 0.26152(5) 0.01744(15) Uani 1 1 d .
N N 0.7506(3) 0.30686(15) 0.28927(19) 0.0324(6) Uani 1 1 d .
C1 C 0.6179(3) 0.26542(16) 0.3040(2) 0.0267(6) Uani 1 1 d .
C2 C 0.4763(4) 0.26468(15) 0.2377(2) 0.0263(6) Uani 1 1 d .
H2 H 0.4548 0.2917 0.1757 0.032 Uiso 1 1 calc R
C3 C 0.3729(4) 0.21597(16) 0.2814(2) 0.0305(7) Uani 1 1 d .
H3 H 0.2688 0.2046 0.2535 0.037 Uiso 1 1 calc R
C4 C 0.4503(4) 0.18681(16) 0.3738(2) 0.0342(8) Uani 1 1 d .
H4 H 0.4073 0.1525 0.4178 0.041 Uiso 1 1 calc R
C5 C 0.6033(4) 0.21785(16) 0.3890(2) 0.0332(7) Uani 1 1 d .
H5 H 0.6807 0.2087 0.4450 0.040 Uiso 1 1 calc R
C6 C 0.3374(3) 0.39254(14) 0.37634(19) 0.0179(5) Uani 1 1 d .
C7 C 0.2298(3) 0.34342(15) 0.4178(2) 0.0232(6) Uani 1 1 d .
H7 H 0.1265 0.3323 0.3880 0.028 Uiso 1 1 calc R
C8 C 0.3040(3) 0.31424(15) 0.5108(2) 0.0239(6) Uani 1 1 d .
H8 H 0.2587 0.2802 0.5543 0.029 Uiso 1 1 calc R
C9 C 0.4575(3) 0.34447(15) 0.5283(2) 0.0227(6) Uani 1 1 d .
H9 H 0.5326 0.3343 0.5851 0.027 Uiso 1 1 calc R
C10 C 0.4786(3) 0.39279(14) 0.44530(19) 0.0189(6) Uani 1 1 d .
H10 H 0.5706 0.4204 0.4371 0.023 Uiso 1 1 calc R
C11 C 0.8618(4) 0.3404(2) 0.2781(3) 0.0432(9) Uani 1 1 d .
C12 C 0.4868(3) 0.47279(14) 0.2195(2) 0.0189(6) Uani 1 1 d .
C13 C 0.5367(3) 0.44754(16) 0.1254(2) 0.0255(6) Uani 1 1 d .
H13 H 0.4695 0.4175 0.0823 0.031 Uiso 1 1 calc R
C14 C 0.6855(4) 0.46643(18) 0.0946(2) 0.0348(8) Uani 1 1 d .
H14 H 0.7194 0.4495 0.0302 0.042 Uiso 1 1 calc R
C15 C 0.7835(4) 0.50955(17) 0.1571(2) 0.0337(7) Uani 1 1 d .
H15 H 0.8847 0.5223 0.1357 0.040 Uiso 1 1 calc R
C16 C 0.7352(3) 0.53437(16) 0.2509(2) 0.0295(7) Uani 1 1 d .
H16 H 0.8038 0.5634 0.2946 0.035 Uiso 1 1 calc R
C17 C 0.5864(3) 0.51685(15) 0.2813(2) 0.0241(6) Uani 1 1 d .
H17 H 0.5522 0.5351 0.3449 0.029 Uiso 1 1 calc R
C18 C 0.2089(3) 0.52541(14) 0.3121(2) 0.0179(6) Uani 1 1 d .
C19 C 0.1747(3) 0.58175(16) 0.2439(2) 0.0251(6) Uani 1 1 d .
H19 H 0.1956 0.5776 0.1723 0.030 Uiso 1 1 calc R
C20 C 0.1105(3) 0.64373(16) 0.2800(3) 0.0302(7) Uani 1 1 d .
H20 H 0.0864 0.6818 0.2331 0.036 Uiso 1 1 calc R
C21 C 0.0815(3) 0.64995(17) 0.3845(3) 0.0321(7) Uani 1 1 d .
H21 H 0.0408 0.6929 0.4098 0.039 Uiso 1 1 calc R
C22 C 0.1118(3) 0.59384(17) 0.4519(2) 0.0315(7) Uani 1 1 d .
H22 H 0.0887 0.5978 0.5231 0.038 Uiso 1 1 calc R
C23 C 0.1757(3) 0.53172(16) 0.4161(2) 0.0248(6) Uani 1 1 d .
H23 H 0.1968 0.4934 0.4629 0.030 Uiso 1 1 calc R

loop_
_atom_site_aniso_label
_atom_site_aniso_U_11
_atom_site_aniso_U_22
_atom_site_aniso_U_33
_atom_site_aniso_U_23
_atom_site_aniso_U_13
_atom_site_aniso_U_12
Au1 0.01826(6) 0.02021(6) 0.01897(6) -0.00082(4) -0.00329(4) -0.00023(4)
Au2 0.01826(6) 0.02021(6) 0.01897(6) -0.00082(4) -0.00329(4) -0.00023(4)
Fe 0.0183(2) 0.0180(2) 0.01792(19) -0.00132(15) -0.00079(14) 0.00106(16)
Cl 0.0327(4) 0.0327(4) 0.0282(4) -0.0051(3) -0.0101(3) -0.0046(3)
P 0.0171(3) 0.0187(4) 0.0163(3) -0.0013(3) -0.0006(3) 0.0014(3)
N 0.0244(14) 0.0414(17) 0.0317(14) -0.0060(12) 0.0041(11) 0.0066(12)
C1 0.0268(16) 0.0248(16) 0.0292(15) -0.0070(13) 0.0069(12) 0.0051(13)
C2 0.0358(17) 0.0230(16) 0.0203(14) -0.0058(12) 0.0030(12) 0.0033(13)
C3 0.0397(18) 0.0233(17) 0.0279(16) -0.0089(13) -0.0006(13) -0.0046(14)
C4 0.050(2) 0.0165(16) 0.0359(18) -0.0017(13) 0.0046(15) -0.0004(14)
C5 0.0431(19) 0.0263(17) 0.0299(16) 0.0009(13) -0.0002(14) 0.0154(15)
C6 0.0184(13) 0.0174(14) 0.0176(13) -0.0025(11) -0.0002(10) 0.0014(11)
C7 0.0166(13) 0.0288(17) 0.0242(14) 0.0004(12) 0.0025(11) 0.0024(12)
C8 0.0250(15) 0.0267(17) 0.0206(14) 0.0035(12) 0.0059(11) 0.0016(12)
C9 0.0251(15) 0.0253(16) 0.0172(13) -0.0020(11) -0.0025(11) 0.0022(12)
C10 0.0206(14) 0.0186(14) 0.0170(13) -0.0027(11) -0.0027(10) 0.0000(11)
C11 0.0301(19) 0.064(3) 0.0360(19) 0.0009(18) 0.0034(14) 0.0052(18)
C12 0.0176(13) 0.0181(14) 0.0209(13) 0.0012(11) 0.0015(10) 0.0026(11)
C13 0.0260(15) 0.0315(18) 0.0186(14) -0.0004(12) -0.0007(11) -0.0031(13)
C14 0.0295(17) 0.045(2) 0.0315(17) 0.0003(15) 0.0143(14) 0.0016(15)
C15 0.0206(15) 0.037(2) 0.0443(19) 0.0113(15) 0.0085(13) 0.0007(14)
C16 0.0206(15) 0.0236(16) 0.0439(19) 0.0031(14) 0.0001(13) -0.0039(12)
C17 0.0250(15) 0.0201(16) 0.0274(15) -0.0030(12) 0.0044(12) 0.0011(12)
C18 0.0124(12) 0.0184(15) 0.0228(14) -0.0013(11) 0.0005(10) 0.0005(10)
C19 0.0226(15) 0.0229(15) 0.0305(16) 0.0018(13) 0.0058(12) -0.0007(12)
C20 0.0222(15) 0.0182(16) 0.051(2) 0.0012(14) 0.0069(13) 0.0004(12)
C21 0.0194(15) 0.0247(17) 0.052(2) -0.0137(15) 0.0035(14) 0.0003(13)
C22 0.0220(15) 0.042(2) 0.0309(16) -0.0137(14) 0.0020(12) 0.0034(14)
C23 0.0236(15) 0.0284(17) 0.0221(14) -0.0031(12) 0.0000(11) 0.0053(13)

loop_
_atom_type_symbol
_atom_type_description
_atom_type_scat_dispersion_real
_atom_type_scat_dispersion_imag
_atom_type_scat_source
C C 0.0033 0.0016 'International Tables Vol C Tables 4.2.6.8 and 6.1.1.4'
H H 0.0000 0.0000 'International Tables Vol C Tables 4.2.6.8 and 6.1.1.4'
N N 0.0061 0.0033 'International Tables Vol C Tables 4.2.6.8 and 6.1.1.4'
P P 0.1023 0.0942 'International Tables Vol C Tables 4.2.6.8 and 6.1.1.4'
Cl Cl 0.1484 0.1585 'International Tables Vol C Tables 4.2.6.8 and 6.1.1.4'
Fe Fe 0.3463 0.8444 'International Tables Vol C Tables 4.2.6.8 and 6.1.1.4'
Au Au -2.0133 8.8022 'International Tables Vol C Tables 4.2.6.8 and 6.1.1.4'

loop_
_geom_angle_atom_site_label_1
_geom_angle_atom_site_label_2
_geom_angle_atom_site_label_3
_geom_angle
_geom_angle_site_symmetry_1
_geom_angle_site_symmetry_3
P Au1 Cl 176.12(3) . .
C11 Au2 P 129.6(3) 1_455 .
Au1 Au2 Cl 59.5(2) . .
C11 Au2 Cl 108.8(3) 1_455 .
P Au2 Cl 121.2(2) . .
C1 Fe C6 123.04(11) . .
C1 Fe C7 158.86(12) . .
C6 Fe C7 41.38(10) . .
C1 Fe C10 108.55(12) . .
C6 Fe C10 41.35(10) . .
C7 Fe C10 69.25(11) . .
C1 Fe C2 40.86(12) . .
C6 Fe C2 107.42(11) . .
C7 Fe C2 121.86(11) . .
C10 Fe C2 124.40(12) . .
C1 Fe C5 41.15(12) . .
C6 Fe C5 159.04(12) . .
C7 Fe C5 158.04(12) . .
C10 Fe C5 122.26(12) . .
C2 Fe C5 69.39(12) . .
C1 Fe C3 68.08(12) . .
C6 Fe C3 123.24(12) . .
C7 Fe C3 106.66(12) . .
C10 Fe C3 160.69(11) . .
C2 Fe C3 40.60(12) . .
C5 Fe C3 68.62(13) . .
C1 Fe C8 159.70(12) . .
C6 Fe C8 69.06(11) . .
C7 Fe C8 40.71(10) . .
C10 Fe C8 68.66(11) . .
C2 Fe C8 157.31(12) . .
C5 Fe C8 122.03(12) . .
C3 Fe C8 121.30(12) . .
C1 Fe C9 124.19(12) . .
C6 Fe C9 69.18(10) . .
C7 Fe C9 68.75(11) . .
C10 Fe C9 40.82(10) . .
C2 Fe C9 160.96(12) . .
C5 Fe C9 106.74(12) . .
C3 Fe C9 156.94(12) . .
C8 Fe C9 40.60(11) . .
C1 Fe C4 68.24(13) . .
C6 Fe C4 159.15(12) . .
C7 Fe C4 121.98(13) . .
C10 Fe C4 157.65(12) . .
C2 Fe C4 68.63(12) . .
C5 Fe C4 40.63(13) . .
C3 Fe C4 40.57(12) . .
C8 Fe C4 106.27(12) . .
C9 Fe C4 121.31(12) . .
C6 P C18 103.47(12) . .
C6 P C12 105.93(12) . .
C18 P C12 105.05(12) . .
C6 P Au1 114.06(9) . .
C18 P Au1 114.80(8) . .
C12 P Au1 112.55(9) . .
C6 P Au2 96.14(16) . .
C18 P Au2 100.70(16) . .
C12 P Au2 140.72(16) . .
C11 N C1 178.9(3) . .
N C1 C2 125.3(3) . .
N C1 C5 125.1(3) . .
C2 C1 C5 109.5(3) . .
N C1 Fe 125.2(2) . .
C2 C1 Fe 70.33(16) . .
C5 C1 Fe 70.29(17) . .
C3 C2 C1 106.8(3) . .
C3 C2 Fe 69.91(16) . .
C1 C2 Fe 68.82(15) . .
C3 C2 H2 126.6 . .
C1 C2 H2 126.6 . .
Fe C2 H2 126.2 . .
C2 C3 C4 108.9(3) . .
C2 C3 Fe 69.49(16) . .
C4 C3 Fe 70.16(17) . .
C2 C3 H3 125.6 . .
C4 C3 H3 125.6 . .
Fe C3 H3 126.4 . .
C3 C4 C5 108.1(3) . .
C3 C4 Fe 69.27(17) . .
C5 C4 Fe 69.15(17) . .
C3 C4 H4 125.9 . .
C5 C4 H4 125.9 . .
Fe C4 H4 127.2 . .
C4 C5 C1 106.6(3) . .
C4 C5 Fe 70.22(18) . .
C1 C5 Fe 68.56(16) . .
C4 C5 H5 126.7 . .
C1 C5 H5 126.7 . .
Fe C5 H5 126.1 . .
C10 C6 C7 107.4(2) . .
C10 C6 P 127.6(2) . .
C7 C6 P 125.0(2) . .
C10 C6 Fe 69.63(15) . .
C7 C6 Fe 69.49(15) . .
P C6 Fe 127.89(13) . .
C8 C7 C6 108.1(2) . .
C8 C7 Fe 70.34(15) . .
C6 C7 Fe 69.13(15) . .
C8 C7 H7 125.9 . .
C6 C7 H7 125.9 . .
Fe C7 H7 126.2 . .
C7 C8 C9 108.5(2) . .
C7 C8 Fe 68.94(15) . .
C9 C8 Fe 69.90(15) . .
C7 C8 H8 125.8 . .
C9 C8 H8 125.8 . .
Fe C8 H8 127.0 . .
C8 C9 C10 107.8(2) . .
C8 C9 Fe 69.50(15) . .
C10 C9 Fe 68.82(15) . .
C8 C9 H9 126.1 . .
C10 C9 H9 126.1 . .
Fe C9 H9 127.2 . .
C9 C10 C6 108.2(2) . .
C9 C10 Fe 70.37(15) . .
C6 C10 Fe 69.02(15) . .
C9 C10 H10 125.9 . .
C6 C10 H10 125.9 . .
Fe C10 H10 126.3 . .
N C11 Au2 155.1(3) . 1_655
C17 C12 C13 119.3(2) . .
C17 C12 P 121.1(2) . .
C13 C12 P 119.6(2) . .
C12 C13 C14 119.8(3) . .
C12 C13 H13 120.1 . .
C14 C13 H13 120.1 . .
C15 C14 C13 120.3(3) . .
C15 C14 H14 119.9 . .
C13 C14 H14 119.9 . .
C14 C15 C16 120.2(3) . .
C14 C15 H15 119.9 . .
C16 C15 H15 119.9 . .
C15 C16 C17 119.9(3) . .
C15 C16 H16 120.1 . .
C17 C16 H16 120.1 . .
C16 C17 C12 120.5(3) . .
C16 C17 H17 119.7 . .
C12 C17 H17 119.7 . .
C23 C18 C19 119.2(3) . .
C23 C18 P 121.9(2) . .
C19 C18 P 118.8(2) . .
C20 C19 C18 120.4(3) . .
C20 C19 H19 119.8 . .
C18 C19 H19 119.8 . .
C21 C20 C19 119.8(3) . .
C21 C20 H20 120.1 . .
C19 C20 H20 120.1 . .
C22 C21 C20 120.1(3) . .
C22 C21 H21 119.9 . .
C20 C21 H21 119.9 . .
C21 C22 C23 120.2(3) . .
C21 C22 H22 119.9 . .
C23 C22 H22 119.9 . .
C22 C23 C18 120.2(3) . .
C22 C23 H23 119.9 . .
C18 C23 H23 119.9 . .

loop_
_geom_bond_atom_site_label_1
_geom_bond_atom_site_label_2
_geom_bond_distance
_geom_bond_site_symmetry_2
Au1 Au2 1.201(6) .
Au1 P 2.2298(7) .
Au1 Cl 2.2896(7) .
Au2 C11 2.094(7) 1_455
Au2 P 2.532(6) .
Au2 Cl 2.653(6) .
Fe C1 2.017(3) .
Fe C6 2.023(3) .
Fe C7 2.028(3) .
Fe C10 2.031(3) .
Fe C2 2.037(3) .
Fe C5 2.040(3) .
Fe C3 2.042(3) .
Fe C8 2.046(3) .
Fe C9 2.051(3) .
Fe C4 2.054(3) .
P C6 1.794(3) .
P C18 1.819(3) .
P C12 1.821(3) .
N C11 1.153(4) .
N C1 1.394(4) .
C1 C2 1.415(4) .
C1 C5 1.426(4) .
C2 C3 1.415(4) .
C2 H2 0.9500 .
C3 C4 1.420(4) .
C3 H3 0.9500 .
C4 C5 1.421(5) .
C4 H4 0.9500 .
C5 H5 0.9500 .
C6 C10 1.431(3) .
C6 C7 1.431(4) .
C7 C8 1.417(4) .
C7 H7 0.9500 .
C8 C9 1.422(4) .
C8 H8 0.9500 .
C9 C10 1.424(4) .
C9 H9 0.9500 .
C10 H10 0.9500 .
C11 Au2 2.094(7) 1_655
C12 C17 1.390(4) .
C12 C13 1.391(4) .
C13 C14 1.394(4) .
C13 H13 0.9500 .
C14 C15 1.377(4) .
C14 H14 0.9500 .
C15 C16 1.381(4) .
C15 H15 0.9500 .
C16 C17 1.386(4) .
C16 H16 0.9500 .
C17 H17 0.9500 .
C18 C23 1.388(4) .
C18 C19 1.395(4) .
C19 C20 1.387(4) .
C19 H19 0.9500 .
C20 C21 1.384(4) .
C20 H20 0.9500 .
C21 C22 1.381(4) .
C21 H21 0.9500 .
C22 C23 1.386(4) .
C22 H22 0.9500 .
C23 H23 0.9500 .
